data_4303709
loop_
_publ_author_name
'Arup Sinha'
'S. M. Wahidur Rahaman'
'Mithun Sarkar'
'Biswajit Saha'
'Prosenjit Daw'
'Jitendra K. Bera'

_publ_contact_author_address 'Department of Chemistry, IIT Kanpur, Kanpur 208016, INDIA.'
_publ_contact_author_email jbera@iitk.ac.in
_publ_contact_author_fax '+ 91-512-2597436'
_publ_contact_author_name 'Jitendra K. Bera'
_publ_contact_author_phone '+ 91-512-2597336'
_publ_section_title
;
Multifaceted Coordination of Naphthyridine-Functionalized N-Heterocyclic
Carbene: A Novel "IrIII(C^N)(C^C)" Compound and Its Evaluation as
Transfer Hydrogenation Catalyst
;
_journal_name_full 'Inorganic Chemistry'
_journal_page_first 11114
_journal_page_last 11122
_journal_paper_doi 10.1021/ic901502n
_journal_volume 48
_journal_year 2009
_chemical_formula_moiety 'C36 H42 Br2 N4 Rh2'
_chemical_formula_sum 'C36 H42 Br2 N4 Rh2'
_chemical_formula_weight 896.38
_chemical_name_systematic
; 
 ? 
;
_space_group_IT_number 2
_symmetry_cell_setting triclinic
_symmetry_space_group_name_Hall '-P 1'
_symmetry_space_group_name_H-M 'P -1'
_atom_sites_solution_hydrogens geom
_atom_sites_solution_primary direct
_atom_sites_solution_secondary difmap
_audit_creation_method SHELXL-97
_cell_angle_alpha 105.890(2)
_cell_angle_beta 100.108(2)
_cell_angle_gamma 110.761(2)
_cell_formula_units_Z 2
_cell_length_a 10.4180(13)
_cell_length_b 13.2320(17)
_cell_length_c 13.9807(17)
_cell_measurement_reflns_used 3622
_cell_measurement_temperature 100(2)
_cell_measurement_theta_max 27.06
_cell_measurement_theta_min 2.29
_cell_volume 1651.7(4)
_computing_cell_refinement 'Bruker SAINT'
_computing_data_collection 'Bruker APEX'
_computing_data_reduction 'Bruker SAINT'
_computing_molecular_graphics ORTEP
_computing_publication_material ciftab
_computing_structure_refinement 'SHELXL-97 (Sheldrick, 1997)'
_computing_structure_solution 'SHELXS-97 (Sheldrick, 1990)'
_diffrn_ambient_temperature 100(2)
_diffrn_measured_fraction_theta_full 0.977
_diffrn_measured_fraction_theta_max 0.977
_diffrn_measurement_device_type 'Bruker SMART APEX'
_diffrn_measurement_method 'omega scans'
_diffrn_radiation_monochromator graphite
_diffrn_radiation_source 'fine-focus sealed tube'
_diffrn_radiation_type MoK\a
_diffrn_radiation_wavelength 0.71073
_diffrn_reflns_av_R_equivalents 0.0399
_diffrn_reflns_av_sigmaI/netI 0.0669
_diffrn_reflns_limit_h_max 12
_diffrn_reflns_limit_h_min -12
_diffrn_reflns_limit_k_max 16
_diffrn_reflns_limit_k_min -16
_diffrn_reflns_limit_l_max 17
_diffrn_reflns_limit_l_min -17
_diffrn_reflns_number 12341
_diffrn_reflns_theta_full 25.68
_diffrn_reflns_theta_max 25.68
_diffrn_reflns_theta_min 2.29
_exptl_absorpt_coefficient_mu 3.451
_exptl_absorpt_correction_T_max 0.4344
_exptl_absorpt_correction_T_min 0.3539
_exptl_absorpt_correction_type empirical
_exptl_absorpt_process_details SADABS
_exptl_crystal_colour yellow
_exptl_crystal_density_diffrn 1.802
_exptl_crystal_density_method 'not measured'
_exptl_crystal_description block
_exptl_crystal_F_000 892
_exptl_crystal_size_max 0.38
_exptl_crystal_size_mid 0.35
_exptl_crystal_size_min 0.29
_refine_diff_density_max 2.904
_refine_diff_density_min -2.389
_refine_diff_density_rms 0.256
_refine_ls_extinction_method none
_refine_ls_goodness_of_fit_ref 1.036
_refine_ls_hydrogen_treatment mixed
_refine_ls_matrix_type full
_refine_ls_number_parameters 394
_refine_ls_number_reflns 6125
_refine_ls_number_restraints 0
_refine_ls_restrained_S_all 1.036
_refine_ls_R_factor_all 0.0842
_refine_ls_R_factor_gt 0.0666
_refine_ls_shift/su_max 0.001
_refine_ls_shift/su_mean 0.000
_refine_ls_structure_factor_coef Fsqd
_refine_ls_weighting_details 'calc w=1/[\s^2^(Fo^2^)+(0.1310P)^2^+10.1940P] where P=(Fo^2^+2Fc^2^)/3'
_refine_ls_weighting_scheme calc
_refine_ls_wR_factor_gt 0.1884
_refine_ls_wR_factor_ref 0.2051
_reflns_number_gt 4771
_reflns_number_total 6125
_reflns_threshold_expression >2sigma(I)
_cod_data_source_file ic901502n_si_002_5.cif
_cod_data_source_block compound4
_cod_depositor_comments
;
The following automatic conversions were performed:
'_symmetry_cell_setting' value 'Triclinic' changed to 'triclinic'
according to '/home/saulius/struct/CIF-dictionaries/cif_core.dic'
dictionary named 'cif_core.dic' version 2.4.1 from 2010-06-29.

Automatic conversion script
Id: cif_fix_enum 1527 2010-12-29 10:47:43Z saulius 
;
_cod_database_code 4303709

loop_
_symmetry_equiv_pos_as_xyz
'x, y, z'
'-x, -y, -z'

loop_
_atom_site_label
_atom_site_type_symbol
_atom_site_fract_x
_atom_site_fract_y
_atom_site_fract_z
_atom_site_U_iso_or_equiv
_atom_site_adp_type
_atom_site_occupancy
_atom_site_symmetry_multiplicity
_atom_site_calc_flag
_atom_site_refinement_flags
_atom_site_disorder_assembly
_atom_site_disorder_group
Rh2 Rh 0.81762(6) 0.53166(5) 0.72396(5) 0.0115(2) Uani 1 1 d . . .
Rh1 Rh 1.43414(6) 1.00952(5) 1.23066(5) 0.0133(2) Uani 1 1 d . . .
Br2 Br 0.66962(12) 0.51688(10) 0.84414(9) 0.0376(3) Uani 1 1 d . . .
Br1 Br 1.26855(13) 1.07364(11) 1.31206(10) 0.0456(3) Uani 1 1 d . . .
N3 N 1.0874(7) 0.6687(6) 0.9206(5) 0.0116(13) Uani 1 1 d . . .
C34 C 0.9579(8) 0.3633(7) 0.8001(6) 0.0145(17) Uani 1 1 d . . .
H34A H 0.8655 0.3469 0.7511 0.017 Uiso 1 1 calc R . .
H34B H 0.9353 0.3196 0.8467 0.017 Uiso 1 1 calc R . .
N2 N 1.2139(7) 0.8657(6) 1.0103(5) 0.0135(14) Uani 1 1 d . . .
C32 C 1.1436(9) 0.5351(7) 0.9529(6) 0.0169(17) Uani 1 1 d . . .
H32 H 1.1864 0.4944 0.9835 0.020 Uiso 1 1 calc R . .
C26 C 1.1585(9) 1.0078(7) 0.9549(6) 0.0153(17) Uani 1 1 d . . .
N4 N 1.0294(7) 0.4863(6) 0.8624(5) 0.0128(14) Uani 1 1 d . . .
C13 C 0.6184(10) 0.4320(7) 0.5920(7) 0.0199(18) Uiso 1 1 d . . .
H13 H 0.5322 0.3935 0.6129 0.024 Uiso 1 1 calc R . .
C28 C 1.0331(9) 0.9167(7) 0.8781(6) 0.0168(17) Uani 1 1 d . . .
H28 H 0.9703 0.9338 0.8337 0.020 Uiso 1 1 calc R . .
C33 C 0.9893(9) 0.5662(7) 0.8406(6) 0.0157(17) Uani 1 1 d . . .
C30 C 1.1021(8) 0.7835(6) 0.9337(6) 0.0120(16) Uani 1 1 d . . .
C29 C 1.0019(9) 0.8032(7) 0.8673(6) 0.0150(16) Uani 1 1 d . . .
H29 H 0.9167 0.7409 0.8175 0.018 Uiso 1 1 calc R . .
C25 C 1.1201(10) 1.1651(8) 0.8982(7) 0.0222(19) Uani 1 1 d . . .
H25A H 1.1291 1.1398 0.8280 0.033 Uiso 1 1 calc R . .
H25B H 1.1571 1.2499 0.9264 0.033 Uiso 1 1 calc R . .
H25C H 1.0185 1.1303 0.8950 0.033 Uiso 1 1 calc R . .
C23 C 1.3291(9) 1.2055(7) 1.0446(7) 0.0173(17) Uani 1 1 d . . .
H23 H 1.3668 1.2845 1.0507 0.021 Uiso 1 1 calc R . .
C24 C 1.2050(9) 1.1275(7) 0.9676(7) 0.0174(18) Uani 1 1 d . . .
C9 C 0.9470(9) 0.5984(7) 0.6365(6) 0.0174(17) Uani 1 1 d . . .
H9 H 1.0505 0.6473 0.6782 0.021 Uiso 1 1 calc R . .
C31 C 1.1828(9) 0.6486(7) 0.9895(7) 0.0161(17) Uani 1 1 d . . .
H31 H 1.2596 0.7048 1.0498 0.019 Uiso 1 1 calc R . .
C35 C 1.0457(9) 0.3198(8) 0.7380(7) 0.0195(18) Uani 1 1 d . . .
C36 C 1.1874(9) 0.3878(7) 0.7454(7) 0.0199(18) Uani 1 1 d . . .
H36 H 1.2337 0.4668 0.7910 0.024 Uiso 1 1 calc R . .
C22 C 1.4041(10) 1.1719(7) 1.1164(7) 0.0181(18) Uani 1 1 d . . .
C21 C 1.5347(11) 1.2604(8) 1.2010(7) 0.026(2) Uani 1 1 d . . .
H21A H 1.6161 1.2812 1.1729 0.039 Uiso 1 1 calc R . .
H21B H 1.5557 1.2292 1.2549 0.039 Uiso 1 1 calc R . .
H21C H 1.5192 1.3295 1.2316 0.039 Uiso 1 1 calc R . .
C14 C 0.6556(9) 0.5487(8) 0.6130(7) 0.0210(19) Uani 1 1 d . . .
H14 H 0.5909 0.5782 0.6447 0.025 Uiso 1 1 calc R . .
C27 C 1.2420(9) 0.9784(7) 1.0222(7) 0.0158(17) Uani 1 1 d . . .
C11 C 0.7965(10) 0.3850(10) 0.5063(8) 0.038(3) Uani 1 1 d . . .
H11A H 0.8059 0.4134 0.4481 0.045 Uiso 1 1 calc R . .
H11B H 0.8179 0.3161 0.4913 0.045 Uiso 1 1 calc R . .
C10 C 0.9087(9) 0.4785(8) 0.6055(7) 0.0188(18) Uani 1 1 d . . .
H10 H 0.9904 0.4598 0.6305 0.023 Uiso 1 1 calc R . .
C15 C 0.7253(11) 0.6129(12) 0.5483(10) 0.042(3) Uani 1 1 d . . .
H15A H 0.6830 0.5604 0.4742 0.050 Uiso 1 1 calc R . .
H15B H 0.7005 0.6796 0.5551 0.050 Uiso 1 1 calc R . .
C40 C 0.9820(9) 0.2047(7) 0.6702(7) 0.0208(19) Uani 1 1 d . . .
H40 H 0.8854 0.1574 0.6636 0.025 Uiso 1 1 calc R . .
C16 C 0.8827(10) 0.6563(10) 0.5753(9) 0.034(2) Uani 1 1 d . . .
H16A H 0.9264 0.7406 0.6166 0.041 Uiso 1 1 calc R . .
H16B H 0.9097 0.6460 0.5100 0.041 Uiso 1 1 calc R . .
C12 C 0.6440(12) 0.3478(12) 0.5076(9) 0.052(4) Uani 1 1 d . . .
H12A H 0.6115 0.2720 0.5166 0.063 Uiso 1 1 calc R . .
H12B H 0.5835 0.3359 0.4389 0.063 Uiso 1 1 calc R . .
N1 N 1.3601(7) 1.0591(6) 1.1051(5) 0.0157(14) Uani 1 1 d . . .
C1 C 1.5366(9) 0.9147(7) 1.1525(7) 0.0176(18) Uani 1 1 d . . .
H1 H 1.4979 0.8846 1.0747 0.021 Uiso 1 1 calc R . .
C8 C 1.5523(9) 0.8251(7) 1.1960(7) 0.0211(19) Uani 1 1 d . . .
H8A H 1.6552 0.8505 1.2322 0.025 Uiso 1 1 calc R . .
H8B H 1.5193 0.7503 1.1377 0.025 Uiso 1 1 calc R . .
C2 C 1.6284(9) 1.0303(8) 1.1960(7) 0.0196(18) Uani 1 1 d . . .
H2 H 1.6443 1.0683 1.1438 0.024 Uiso 1 1 calc R . .
C6 C 1.4453(9) 0.9123(7) 1.3279(6) 0.0162(17) Uani 1 1 d . . .
H6 H 1.3653 0.8956 1.3599 0.019 Uiso 1 1 calc R . .
C7 C 1.4648(9) 0.8065(7) 1.2731(7) 0.0205(19) Uani 1 1 d . . .
H7A H 1.3689 0.7412 1.2345 0.025 Uiso 1 1 calc R . .
H7B H 1.5145 0.7849 1.3257 0.025 Uiso 1 1 calc R . .
C38 C 1.1940(11) 0.2281(8) 0.6185(7) 0.025(2) Uani 1 1 d . . .
H38 H 1.2429 0.1983 0.5751 0.031 Uiso 1 1 calc R . .
C5 C 1.5547(10) 1.0240(8) 1.3784(7) 0.0206(19) Uani 1 1 d . . .
H5 H 1.5394 1.0727 1.4401 0.025 Uiso 1 1 calc R . .
C4 C 1.7132(9) 1.0519(7) 1.3866(7) 0.0199(18) Uani 1 1 d . . .
H4A H 1.7305 0.9827 1.3851 0.024 Uiso 1 1 calc R . .
H4B H 1.7753 1.1154 1.4540 0.024 Uiso 1 1 calc R . .
C3 C 1.7537(10) 1.0884(8) 1.2965(7) 0.026(2) Uani 1 1 d . . .
H3A H 1.7888 1.1737 1.3181 0.031 Uiso 1 1 calc R . .
H3B H 1.8336 1.0686 1.2828 0.031 Uiso 1 1 calc R . .
C37 C 1.2613(11) 0.3406(9) 0.6866(8) 0.030(2) Uani 1 1 d . . .
H37 H 1.3587 0.3867 0.6939 0.036 Uiso 1 1 calc R . .
C39 C 1.0553(11) 0.1565(9) 0.6115(8) 0.029(2) Uani 1 1 d . . .
H39 H 1.0114 0.0768 0.5678 0.035 Uiso 1 1 calc R . .

loop_
_atom_site_aniso_label
_atom_site_aniso_U_11
_atom_site_aniso_U_22
_atom_site_aniso_U_33
_atom_site_aniso_U_23
_atom_site_aniso_U_13
_atom_site_aniso_U_12
Rh2 0.0076(3) 0.0120(3) 0.0105(3) 0.0015(3) -0.0005(2) 0.0028(2)
Rh1 0.0112(3) 0.0130(3) 0.0126(3) 0.0033(3) 0.0006(3) 0.0041(3)
Br2 0.0371(6) 0.0399(6) 0.0341(6) 0.0115(5) 0.0089(5) 0.0168(5)
Br1 0.0372(7) 0.0536(8) 0.0491(7) 0.0222(6) 0.0117(5) 0.0208(6)
N3 0.008(3) 0.014(3) 0.008(3) 0.000(3) -0.001(3) 0.004(3)
C34 0.010(4) 0.017(4) 0.013(4) 0.004(3) -0.003(3) 0.006(3)
N2 0.013(3) 0.011(3) 0.013(3) 0.005(3) 0.002(3) 0.002(3)
C32 0.016(4) 0.020(4) 0.016(4) 0.009(4) 0.003(3) 0.008(4)
C26 0.014(4) 0.018(4) 0.011(4) 0.002(3) 0.006(3) 0.006(3)
N4 0.013(3) 0.011(3) 0.014(3) 0.005(3) 0.002(3) 0.006(3)
C28 0.014(4) 0.025(4) 0.013(4) 0.009(4) 0.000(3) 0.010(4)
C33 0.015(4) 0.016(4) 0.015(4) 0.007(3) 0.007(3) 0.003(3)
C30 0.010(4) 0.009(4) 0.012(4) -0.002(3) -0.001(3) 0.004(3)
C29 0.014(4) 0.014(4) 0.012(4) 0.002(3) -0.002(3) 0.005(3)
C25 0.023(5) 0.026(5) 0.023(5) 0.010(4) 0.002(4) 0.019(4)
C23 0.018(4) 0.011(4) 0.026(5) 0.007(4) 0.008(4) 0.009(3)
C24 0.024(5) 0.020(4) 0.018(4) 0.008(4) 0.010(4) 0.017(4)
C9 0.012(4) 0.023(4) 0.013(4) 0.005(3) -0.001(3) 0.007(3)
C31 0.013(4) 0.018(4) 0.015(4) 0.008(3) 0.001(3) 0.004(3)
C35 0.018(4) 0.023(4) 0.023(5) 0.012(4) 0.002(4) 0.014(4)
C36 0.017(4) 0.012(4) 0.025(5) 0.004(4) 0.005(4) 0.003(3)
C22 0.025(5) 0.014(4) 0.019(4) 0.006(3) 0.008(4) 0.011(4)
C21 0.030(5) 0.015(4) 0.024(5) 0.005(4) 0.001(4) 0.004(4)
C14 0.005(4) 0.030(5) 0.025(5) 0.013(4) 0.000(3) 0.005(4)
C27 0.014(4) 0.016(4) 0.017(4) 0.002(3) 0.004(3) 0.010(3)
C11 0.017(5) 0.048(7) 0.025(5) -0.009(5) 0.004(4) 0.007(5)
C10 0.010(4) 0.026(5) 0.017(4) -0.002(4) 0.007(3) 0.010(4)
C15 0.025(6) 0.069(8) 0.051(7) 0.043(7) 0.013(5) 0.024(6)
C40 0.016(4) 0.013(4) 0.028(5) 0.005(4) 0.003(4) 0.004(3)
C16 0.014(5) 0.039(6) 0.049(7) 0.028(5) 0.005(4) 0.004(4)
C12 0.031(6) 0.062(8) 0.028(6) -0.025(6) 0.001(5) 0.015(6)
N1 0.014(3) 0.013(3) 0.016(4) 0.004(3) 0.002(3) 0.003(3)
C1 0.015(4) 0.018(4) 0.016(4) 0.001(3) 0.001(3) 0.008(3)
C8 0.012(4) 0.013(4) 0.031(5) 0.005(4) 0.001(4) 0.003(3)
C2 0.010(4) 0.025(5) 0.021(5) 0.009(4) 0.004(3) 0.004(4)
C6 0.011(4) 0.020(4) 0.015(4) 0.010(3) 0.001(3) 0.003(3)
C7 0.012(4) 0.018(4) 0.027(5) 0.010(4) -0.001(4) 0.004(3)
C38 0.033(5) 0.031(5) 0.022(5) 0.011(4) 0.013(4) 0.020(4)
C5 0.029(5) 0.019(4) 0.014(4) 0.007(4) 0.002(4) 0.011(4)
C4 0.008(4) 0.017(4) 0.023(5) 0.004(4) -0.005(3) 0.000(3)
C3 0.013(4) 0.027(5) 0.023(5) 0.002(4) -0.003(4) 0.004(4)
C37 0.023(5) 0.043(6) 0.036(6) 0.024(5) 0.012(4) 0.019(5)
C39 0.034(5) 0.028(5) 0.024(5) 0.004(4) 0.003(4) 0.018(4)

loop_
_atom_type_symbol
_atom_type_description
_atom_type_scat_dispersion_real
_atom_type_scat_dispersion_imag
_atom_type_scat_source
C C 0.0033 0.0016 'International Tables Vol C Tables 4.2.6.8 and 6.1.1.4'
H H 0.0000 0.0000 'International Tables Vol C Tables 4.2.6.8 and 6.1.1.4'
N N 0.0061 0.0033 'International Tables Vol C Tables 4.2.6.8 and 6.1.1.4'
Rh Rh -1.1178 0.9187 'International Tables Vol C Tables 4.2.6.8 and 6.1.1.4'
Br Br -0.2901 2.4595 'International Tables Vol C Tables 4.2.6.8 and 6.1.1.4'

loop_
_geom_angle_atom_site_label_1
_geom_angle_atom_site_label_2
_geom_angle_atom_site_label_3
_geom_angle
_geom_angle_site_symmetry_1
_geom_angle_site_symmetry_3
_geom_angle_publ_flag
C33 Rh2 C9 92.7(3) . . ?
C33 Rh2 C10 93.5(3) . . ?
C9 Rh2 C10 38.8(3) . . ?
C33 Rh2 C13 159.9(3) . . ?
C9 Rh2 C13 95.4(3) . . ?
C10 Rh2 C13 81.5(3) . . ?
C33 Rh2 C14 163.5(3) . . ?
C9 Rh2 C14 81.3(3) . . ?
C10 Rh2 C14 91.4(3) . . ?
C13 Rh2 C14 36.6(3) . . ?
C33 Rh2 H29 75.7 . . ?
C9 Rh2 H29 77.5 . . ?
C10 Rh2 H29 115.3 . . ?
C13 Rh2 H29 124.1 . . ?
C14 Rh2 H29 88.0 . . ?
C33 Rh2 Br2 89.3(2) . . ?
C9 Rh2 Br2 161.5(2) . . ?
C10 Rh2 Br2 159.3(3) . . ?
C13 Rh2 Br2 88.8(2) . . ?
C14 Rh2 Br2 91.6(2) . . ?
H29 Rh2 Br2 85.3 . . ?
C2 Rh1 C1 37.8(3) . . ?
C2 Rh1 C6 97.8(3) . . ?
C1 Rh1 C6 81.8(3) . . ?
C2 Rh1 C5 82.6(4) . . ?
C1 Rh1 C5 90.6(3) . . ?
C6 Rh1 C5 38.0(3) . . ?
C2 Rh1 N1 91.9(3) . . ?
C1 Rh1 N1 96.9(3) . . ?
C6 Rh1 N1 161.7(3) . . ?
C5 Rh1 N1 159.9(3) . . ?
C2 Rh1 Br1 155.8(2) . . ?
C1 Rh1 Br1 166.3(2) . . ?
C6 Rh1 Br1 91.0(2) . . ?
C5 Rh1 Br1 90.8(3) . . ?
N1 Rh1 Br1 86.26(19) . . ?
C33 N3 C31 111.3(7) . . ?
C33 N3 C30 127.4(7) . . ?
C31 N3 C30 121.3(6) . . ?
N4 C34 C35 113.9(7) . . ?
C30 N2 C27 117.9(7) . . ?
C31 C32 N4 108.1(7) . . ?
C27 C26 C28 117.6(8) . . ?
C27 C26 C24 118.3(8) . . ?
C28 C26 C24 124.2(8) . . ?
C33 N4 C32 112.2(7) . . ?
C33 N4 C34 123.8(7) . . ?
C32 N4 C34 124.0(7) . . ?
C14 C13 C12 128.3(10) . . ?
C14 C13 Rh2 71.8(5) . . ?
C12 C13 Rh2 108.6(6) . . ?
C29 C28 C26 120.1(7) . . ?
N4 C33 N3 102.6(7) . . ?
N4 C33 Rh2 125.5(6) . . ?
N3 C33 Rh2 131.7(6) . . ?
N2 C30 C29 124.3(7) . . ?
N2 C30 N3 114.5(7) . . ?
C29 C30 N3 121.2(7) . . ?
C28 C29 C30 117.2(7) . . ?
C24 C23 C22 121.8(8) . . ?
C23 C24 C26 117.5(8) . . ?
C23 C24 C25 121.4(8) . . ?
C26 C24 C25 121.1(8) . . ?
C10 C9 C16 125.6(8) . . ?
C10 C9 Rh2 71.6(5) . . ?
C16 C9 Rh2 111.9(6) . . ?
C32 C31 N3 105.8(7) . . ?
C40 C35 C36 117.8(8) . . ?
C40 C35 C34 118.0(8) . . ?
C36 C35 C34 124.1(8) . . ?
C37 C36 C35 120.6(8) . . ?
N1 C22 C23 120.7(8) . . ?
N1 C22 C21 119.5(8) . . ?
C23 C22 C21 119.7(8) . . ?
C13 C14 C15 123.5(9) . . ?
C13 C14 Rh2 71.6(5) . . ?
C15 C14 Rh2 110.5(6) . . ?
N2 C27 N1 114.1(7) . . ?
N2 C27 C26 122.5(8) . . ?
N1 C27 C26 123.4(7) . . ?
C12 C11 C10 115.6(8) . . ?
C9 C10 C11 126.4(9) . . ?
C9 C10 Rh2 69.6(5) . . ?
C11 C10 Rh2 112.8(6) . . ?
C16 C15 C14 115.7(9) . . ?
C35 C40 C39 122.1(9) . . ?
C15 C16 C9 115.1(8) . . ?
C11 C12 C13 115.1(9) . . ?
C22 N1 C27 118.0(7) . . ?
C22 N1 Rh1 121.2(6) . . ?
C27 N1 Rh1 119.1(5) . . ?
C2 C1 C8 123.7(8) . . ?
C2 C1 Rh1 70.3(5) . . ?
C8 C1 Rh1 113.6(6) . . ?
C1 C8 C7 112.2(7) . . ?
C1 C2 C3 125.8(8) . . ?
C1 C2 Rh1 72.0(5) . . ?
C3 C2 Rh1 110.1(6) . . ?
C5 C6 C7 125.5(8) . . ?
C5 C6 Rh1 71.5(5) . . ?
C7 C6 Rh1 111.1(6) . . ?
C6 C7 C8 112.9(7) . . ?
C37 C38 C39 121.1(9) . . ?
C6 C5 C4 122.5(8) . . ?
C6 C5 Rh1 70.5(5) . . ?
C4 C5 Rh1 112.7(6) . . ?
C5 C4 C3 111.4(7) . . ?
C2 C3 C4 113.1(7) . . ?
C38 C37 C36 120.1(9) . . ?
C38 C39 C40 118.2(9) . . ?

loop_
_geom_bond_atom_site_label_1
_geom_bond_atom_site_label_2
_geom_bond_distance
_geom_bond_site_symmetry_2
_geom_bond_publ_flag
Rh2 C33 2.014(9) . ?
Rh2 C9 2.101(9) . ?
Rh2 C10 2.127(8) . ?
Rh2 C13 2.199(9) . ?
Rh2 C14 2.202(9) . ?
Rh2 H29 2.4405 . ?
Rh2 Br2 2.4727(13) . ?
Rh1 C2 2.104(8) . ?
Rh1 C1 2.125(8) . ?
Rh1 C6 2.127(8) . ?
Rh1 C5 2.140(9) . ?
Rh1 N1 2.150(7) . ?
Rh1 Br1 2.4878(14) . ?
N3 C33 1.386(10) . ?
N3 C31 1.406(10) . ?
N3 C30 1.427(10) . ?
C34 N4 1.448(10) . ?
C34 C35 1.517(12) . ?
N2 C30 1.309(10) . ?
N2 C27 1.369(10) . ?
C32 C31 1.324(12) . ?
C32 N4 1.383(11) . ?
C26 C27 1.395(12) . ?
C26 C28 1.413(12) . ?
C26 C24 1.431(12) . ?
N4 C33 1.353(10) . ?
C13 C14 1.381(13) . ?
C13 C12 1.519(13) . ?
C28 C29 1.377(12) . ?
C30 C29 1.417(11) . ?
C25 C24 1.499(11) . ?
C23 C24 1.362(12) . ?
C23 C22 1.424(12) . ?
C9 C10 1.406(12) . ?
C9 C16 1.513(13) . ?
C35 C40 1.389(12) . ?
C35 C36 1.397(12) . ?
C36 C37 1.394(13) . ?
C22 N1 1.350(11) . ?
C22 C21 1.473(13) . ?
C14 C15 1.509(14) . ?
C27 N1 1.373(11) . ?
C11 C12 1.492(15) . ?
C11 C10 1.513(13) . ?
C15 C16 1.469(14) . ?
C40 C39 1.394(13) . ?
C1 C2 1.369(12) . ?
C1 C8 1.517(12) . ?
C8 C7 1.543(13) . ?
C2 C3 1.524(12) . ?
C6 C5 1.391(12) . ?
C6 C7 1.502(12) . ?
C38 C37 1.365(14) . ?
C38 C39 1.387(15) . ?
C5 C4 1.534(13) . ?
C4 C3 1.541(13) . ?

loop_
_geom_torsion_atom_site_label_1
_geom_torsion_atom_site_label_2
_geom_torsion_atom_site_label_3
_geom_torsion_atom_site_label_4
_geom_torsion
_geom_torsion_site_symmetry_1
_geom_torsion_site_symmetry_2
_geom_torsion_site_symmetry_3
_geom_torsion_site_symmetry_4
_geom_torsion_publ_flag
Rh2 C33 C29 H29 8.6 . . . . ?
